data_1561362
loop_
_publ_author_name
'Iyer, Abishek K.'
'Yin, Wenlong'
'Rudyk, Brent W.'
'Lin, Xinsong'
'Nilges, Tom'
'Mar, Arthur'

_publ_section_title
;
 Metal ion displacements in noncentrosymmetric chalcogenides La3Ga1.67S7,
 La3Ag0.6GaCh7 (Ch=S, Se), and La3MGaSe7 (M=Zn, Cd)
;
_journal_name_full 'Journal of Solid State Chemistry'
_journal_page_first 221
_journal_page_last 231
_journal_paper_doi 10.1016/j.jssc.2016.08.031
_journal_volume 243
_journal_year 2016
_chemical_absolute_configuration ad
_chemical_formula_structural 'La3 Ag0.60 Ga Se7'
_chemical_formula_sum 'Ag0.6 Ga La3 Se7'
_chemical_formula_weight 1103.89
_chemical_name_common 'lanthanum silver gallium selenide (3/0.6/1/7)'
_chemical_name_systematic 'lanthanum silver gallium selenide (3/0.6/1/7)'
_space_group_crystal_system hexagonal
_space_group_IT_number 173
_space_group_name_Hall 'P 6c'
_space_group_name_H-M_alt 'P 63'
_atom_sites_solution_hydrogens .
_audit_creation_method SHELXL-2014/7
_cell_angle_alpha 90
_cell_angle_beta 90
_cell_angle_gamma 120
_cell_formula_units_Z 2
_cell_length_a 10.5879(17)
_cell_length_b 10.5879(17)
_cell_length_c 6.3766(10)
_cell_measurement_reflns_used 2040
_cell_measurement_temperature 296(2)
_cell_measurement_theta_max 25.57
_cell_measurement_theta_min 3.89
_cell_volume 619.07(17)
_computing_cell_refinement 'Bruker SAINT 8.34A (Bruker, 2013)'
_computing_data_collection 'Bruker APEX 2 (Bruker, 2008)'
_computing_data_reduction 'Bruker SAINT 8.34A'
_computing_molecular_graphics 'ATOMS 5.1 (Dowty, 1999)'
_computing_publication_material 'SHELXL-2014/7 (Sheldrick, 2014)'
_computing_structure_refinement 'SHELXL-2014/7 (Sheldrick, 2014)'
_computing_structure_solution 'SHELXS-97 (Sheldrick, 2008)'
_diffrn_ambient_temperature 296(2)
_diffrn_measured_fraction_theta_full 1.000
_diffrn_measured_fraction_theta_max 0.997
_diffrn_measurement_device_type 'Bruker PLATFORM/SMART APEX II CCD'
_diffrn_measurement_method '\w and \f scans'
_diffrn_radiation_type MoK\a
_diffrn_radiation_wavelength 0.71073
_diffrn_reflns_av_R_equivalents 0.0774
_diffrn_reflns_av_unetI/netI 0.0531
_diffrn_reflns_Laue_measured_fraction_full 1.000
_diffrn_reflns_Laue_measured_fraction_max 0.997
_diffrn_reflns_limit_h_max 16
_diffrn_reflns_limit_h_min -16
_diffrn_reflns_limit_k_max 16
_diffrn_reflns_limit_k_min -16
_diffrn_reflns_limit_l_max 9
_diffrn_reflns_limit_l_min -9
_diffrn_reflns_number 9142
_diffrn_reflns_point_group_measured_fraction_full 1.000
_diffrn_reflns_point_group_measured_fraction_max 0.997
_diffrn_reflns_theta_full 25.242
_diffrn_reflns_theta_max 33.523
_diffrn_reflns_theta_min 2.221
_diffrn_source 'fine-focus sealed tube'
_exptl_absorpt_coefficient_mu 33.736
_exptl_absorpt_correction_T_max 0.453
_exptl_absorpt_correction_T_min 0.275
_exptl_absorpt_correction_type numerical
_exptl_absorpt_process_details 'SHELXL-2014/7 (Sheldrick, 2014)'
_exptl_crystal_colour grey
_exptl_crystal_density_diffrn 5.922
_exptl_crystal_description irregular
_exptl_crystal_F_000 936
_exptl_crystal_size_max 0.052
_exptl_crystal_size_mid 0.041
_exptl_crystal_size_min 0.040
_refine_diff_density_max 2.470
_refine_diff_density_min -2.383
_refine_diff_density_rms 0.408
_refine_ls_abs_structure_details
;
 Refined as an inversion twin.
;
_refine_ls_abs_structure_Flack -0.01(6)
_refine_ls_extinction_coef .
_refine_ls_extinction_method none
_refine_ls_goodness_of_fit_ref 1.057
_refine_ls_hydrogen_treatment undef
_refine_ls_matrix_type full
_refine_ls_number_parameters 40
_refine_ls_number_reflns 1610
_refine_ls_number_restraints 1
_refine_ls_restrained_S_all 1.056
_refine_ls_R_factor_all 0.0644
_refine_ls_R_factor_gt 0.0438
_refine_ls_shift/su_max 0.000
_refine_ls_shift/su_mean 0.000
_refine_ls_structure_factor_coef Fsqd
_refine_ls_weighting_details 'w=1/[\s^2^(Fo^2^)+(0.0538P)^2^+1.9502P] where P=(Fo^2^+2Fc^2^)/3'
_refine_ls_weighting_scheme calc
_refine_ls_wR_factor_gt 0.1028
_refine_ls_wR_factor_ref 0.1103
_reflns_Friedel_coverage 0.859
_reflns_Friedel_fraction_full 1.000
_reflns_Friedel_fraction_max 0.997
_reflns_number_gt 1263
_reflns_number_total 1610
_reflns_threshold_expression 'I > 2\s(I)'
_cod_data_source_file mmc9.cif
_cod_data_source_block 3
_cod_original_cell_volume 619.1(2)
_cod_original_formula_sum 'Ag0.60 Ga La3 Se7'
_cod_database_code 1561362
_shelx_shelxl_version_number 2014/7
_shelx_space_group_comment
;
The symmetry employed for this shelxl refinement is uniquely defined
by the following loop, which should always be used as a source of
symmetry information in preference to the above space-group names.
They are only intended as comments.
;
_shelx_estimated_absorpt_t_min 0.273
_shelx_estimated_absorpt_t_max 0.346

loop_
_space_group_symop_operation_xyz
'x, y, z'
'-y, x-y, z'
'-x+y, -x, z'
'-x, -y, z+1/2'
'y, -x+y, z+1/2'
'x-y, x, z+1/2'

loop_
_atom_site_label
_atom_site_type_symbol
_atom_site_fract_x
_atom_site_fract_y
_atom_site_fract_z
_atom_site_U_iso_or_equiv
_atom_site_adp_type
_atom_site_occupancy
_atom_site_site_symmetry_order
_atom_site_calc_flag
_atom_site_refinement_flags_posn
_atom_site_refinement_flags_adp
_atom_site_refinement_flags_occupancy
_atom_site_disorder_assembly
_atom_site_disorder_group
La La 0.14718(9) 0.37497(8) 0.40878(19) 0.0244(2) Uani 1 1 d . . . . .
AgA Ag 0.0000 0.0000 0.000(2) 0.080(4) Uani 0.460(9) 3 d S T P . .
AgB Ag 0.0000 0.0000 0.205(8) 0.080(4) Uani 0.140(9) 3 d S T P . .
Ga Ga 0.3333 0.6667 0.8240(4) 0.0197(5) Uani 1 3 d S T P . .
Se1 Se 0.25200(19) 0.15124(18) 0.4457(3) 0.0348(4) Uani 1 1 d . . . . .
Se2 Se 0.52007(15) 0.09298(16) 0.1784(2) 0.0212(3) Uani 1 1 d . . . . .
Se3 Se 0.3333 0.6667 0.1940(4) 0.0211(5) Uani 1 3 d S T P . .

loop_
_atom_site_aniso_label
_atom_site_aniso_U_11
_atom_site_aniso_U_22
_atom_site_aniso_U_33
_atom_site_aniso_U_23
_atom_site_aniso_U_13
_atom_site_aniso_U_12
La 0.0201(4) 0.0166(3) 0.0363(5) -0.0033(4) -0.0035(4) 0.0090(3)
AgA 0.0242(12) 0.0242(12) 0.191(13) 0.000 0.000 0.0121(6)
AgB 0.0242(12) 0.0242(12) 0.191(13) 0.000 0.000 0.0121(6)
Ga 0.0216(8) 0.0216(8) 0.0158(11) 0.000 0.000 0.0108(4)
Se1 0.0385(9) 0.0249(7) 0.0498(12) -0.0100(7) -0.0102(8) 0.0224(7)
Se2 0.0208(7) 0.0180(6) 0.0193(6) 0.0007(6) 0.0020(6) 0.0055(5)
Se3 0.0224(7) 0.0224(7) 0.0184(11) 0.000 0.000 0.0112(4)

loop_
_atom_type_symbol
_atom_type_description
_atom_type_scat_dispersion_real
_atom_type_scat_dispersion_imag
_atom_type_scat_source
Ga Ga 0.2307 1.6083 'International Tables Vol C Tables 4.2.6.8 and 6.1.1.4'
Se Se -0.0929 2.2259 'International Tables Vol C Tables 4.2.6.8 and 6.1.1.4'
Ag Ag -0.8971 1.1015 'International Tables Vol C Tables 4.2.6.8 and 6.1.1.4'
La La -0.2871 2.4523 'International Tables Vol C Tables 4.2.6.8 and 6.1.1.4'

loop_
_geom_angle_atom_site_label_1
_geom_angle_atom_site_label_2
_geom_angle_atom_site_label_3
_geom_angle
_geom_angle_site_symmetry_1
_geom_angle_site_symmetry_3
Se2 La Se3 78.47(5) 5_565 .
Se2 La Se1 98.79(5) 5_565 2
Se3 La Se1 147.19(6) . 2
Se2 La Se1 139.93(7) 5_565 .
Se3 La Se1 121.04(5) . .
Se1 La Se1 82.09(7) 2 .
Se2 La Se2 78.66(6) 5_565 6
Se3 La Se2 76.80(5) . 6
Se1 La Se2 135.25(6) 2 6
Se1 La Se2 73.47(5) . 6
Se2 La Se1 141.51(5) 5_565 6_554
Se3 La Se1 83.45(6) . 6_554
Se1 La Se1 78.84(5) 2 6_554
Se1 La Se1 78.29(5) . 6_554
Se2 La Se1 129.55(5) 6 6_554
Se2 La Se2 72.30(3) 5_565 2
Se3 La Se2 77.65(4) . 2
Se1 La Se2 70.53(5) 2 2
Se1 La Se2 141.77(5) . 2
Se2 La Se2 144.43(5) 6 2
Se1 La Se2 70.77(5) 6_554 2
Se2 La AgA 124.5(2) 5_565 4
Se3 La AgA 156.9(2) . 4
Se1 La AgA 41.24(4) 2 4
Se1 La AgA 41.12(4) . 4
Se2 La AgA 104.06(16) 6 4
Se1 La AgA 78.4(3) 6_554 4
Se2 La AgA 109.13(11) 2 4
Se2 La AgB 146.3(4) 5_565 .
Se3 La AgB 130.1(7) . .
Se1 La AgB 47.6(3) 2 .
Se1 La AgB 47.4(3) . .
Se2 La AgB 120.9(4) 6 .
Se1 La AgB 48.3(8) 6_554 .
Se2 La AgB 94.5(4) 2 .
AgA La AgB 30.1(7) 4 .
AgB AgA AgB 180.0 . 4_554
AgB AgA Se1 98.5(4) . 5_554
AgB AgA Se1 81.5(4) 4_554 5_554
AgB AgA Se1 98.5(4) . 4_554
AgB AgA Se1 81.5(4) 4_554 4_554
Se1 AgA Se1 117.88(18) 5_554 4_554
AgB AgA Se1 98.5(4) . 6_554
AgB AgA Se1 81.5(4) 4_554 6_554
Se1 AgA Se1 117.88(18) 5_554 6_554
Se1 AgA Se1 117.87(18) 4_554 6_554
AgB AgA AgA 180.0 . 4_554
AgB AgA AgA 0.000(3) 4_554 4_554
Se1 AgA AgA 81.5(4) 5_554 4_554
Se1 AgA AgA 81.5(4) 4_554 4_554
Se1 AgA AgA 81.5(4) 6_554 4_554
AgB AgA AgA 0.000(3) . 4
AgB AgA AgA 180.0 4_554 4
Se1 AgA AgA 98.5(4) 5_554 4
Se1 AgA AgA 98.5(4) 4_554 4
Se1 AgA AgA 98.5(4) 6_554 4
AgA AgA AgA 180.0 4_554 4
AgB AgA La 99.5(3) . 4_554
AgB AgA La 80.5(3) 4_554 4_554
Se1 AgA La 58.73(7) 5_554 4_554
Se1 AgA La 59.67(7) 4_554 4_554
Se1 AgA La 162.0(6) 6_554 4_554
AgA AgA La 80.5(3) 4_554 4_554
AgA AgA La 99.5(3) 4 4_554
AgB AgA La 99.5(3) . 5_554
AgB AgA La 80.5(3) 4_554 5_554
Se1 AgA La 59.67(7) 5_554 5_554
Se1 AgA La 162.0(6) 4_554 5_554
Se1 AgA La 58.73(7) 6_554 5_554
AgA AgA La 80.5(3) 4_554 5_554
AgA AgA La 99.5(3) 4 5_554
La AgA La 117.32(14) 4_554 5_554
AgB AgA La 99.5(3) . 6_554
AgB AgA La 80.5(3) 4_554 6_554
Se1 AgA La 162.0(6) 5_554 6_554
Se1 AgA La 58.73(7) 4_554 6_554
Se1 AgA La 59.67(7) 6_554 6_554
AgA AgA La 80.5(3) 4_554 6_554
AgA AgA La 99.5(3) 4 6_554
La AgA La 117.32(14) 4_554 6_554
La AgA La 117.32(14) 5_554 6_554
AgA AgB AgA 180.0 . 4
AgA AgB Se1 123.5(9) . 2
AgA AgB Se1 56.5(9) 4 2
AgA AgB Se1 123.5(9) . .
AgA AgB Se1 56.5(9) 4 .
Se1 AgB Se1 92.5(12) 2 .
AgA AgB Se1 123.5(9) . 3
AgA AgB Se1 56.5(9) 4 3
Se1 AgB Se1 92.5(12) 2 3
Se1 AgB Se1 92.5(12) . 3
AgA AgB Se1 54.6(9) . 5_554
AgA AgB Se1 125.4(9) 4 5_554
Se1 AgB Se1 178.1(18) 2 5_554
Se1 AgB Se1 88.80(5) . 5_554
Se1 AgB Se1 88.80(5) 3 5_554
AgA AgB Se1 54.6(9) . 4_554
AgA AgB Se1 125.4(9) 4 4_554
Se1 AgB Se1 88.79(5) 2 4_554
Se1 AgB Se1 178.1(18) . 4_554
Se1 AgB Se1 88.80(5) 3 4_554
Se1 AgB Se1 89.9(12) 5_554 4_554
AgA AgB Se1 54.6(9) . 6_554
AgA AgB Se1 125.4(9) 4 6_554
Se1 AgB Se1 88.79(5) 2 6_554
Se1 AgB Se1 88.80(5) . 6_554
Se1 AgB Se1 178.1(18) 3 6_554
Se1 AgB Se1 89.9(12) 5_554 6_554
Se1 AgB Se1 89.9(12) 4_554 6_554
AgA AgB AgB 180.0 . 4
AgA AgB AgB 0.000(2) 4 4
Se1 AgB AgB 56.5(9) 2 4
Se1 AgB AgB 56.5(9) . 4
Se1 AgB AgB 56.5(9) 3 4
Se1 AgB AgB 125.4(9) 5_554 4
Se1 AgB AgB 125.4(9) 4_554 4
Se1 AgB AgB 125.4(9) 6_554 4
AgA AgB AgB 0.000(2) . 4_554
AgA AgB AgB 180.0 4 4_554
Se1 AgB AgB 123.5(9) 2 4_554
Se1 AgB AgB 123.5(9) . 4_554
Se1 AgB AgB 123.5(9) 3 4_554
Se1 AgB AgB 54.6(9) 5_554 4_554
Se1 AgB AgB 54.6(9) 4_554 4_554
Se1 AgB AgB 54.6(9) 6_554 4_554
AgB AgB AgB 180.0 4 4_554
AgA AgB La 110.6(8) . .
AgA AgB La 69.4(8) 4 .
Se1 AgB La 53.8(4) 2 .
Se1 AgB La 54.6(4) . .
Se1 AgB La 126.0(17) 3 .
Se1 AgB La 126.2(4) 5_554 .
Se1 AgB La 125.4(4) 4_554 .
Se1 AgB La 55.96(11) 6_554 .
AgB AgB La 69.4(8) 4 .
AgB AgB La 110.6(8) 4_554 .
AgA AgB La 110.6(8) . 2
AgA AgB La 69.4(8) 4 2
Se1 AgB La 54.6(4) 2 2
Se1 AgB La 126.0(17) . 2
Se1 AgB La 53.8(4) 3 2
Se1 AgB La 125.4(4) 5_554 2
Se1 AgB La 55.96(11) 4_554 2
Se1 AgB La 126.2(4) 6_554 2
AgB AgB La 69.4(8) 4 2
AgB AgB La 110.6(8) 4_554 2
La AgB La 108.3(8) . 2
Se3 Ga Se2 112.69(7) 1_556 6
Se3 Ga Se2 112.69(7) 1_556 4_665
Se2 Ga Se2 106.07(8) 6 4_665
Se3 Ga Se2 112.69(7) 1_556 5_565
Se2 Ga Se2 106.07(8) 6 5_565
Se2 Ga Se2 106.07(8) 4_665 5_565
AgA Se1 AgB 41.9(8) 4 .
AgA Se1 AgB 26.9(8) 4 4
AgB Se1 AgB 68.83(6) . 4
AgA Se1 La 80.03(6) 4 3
AgB Se1 La 78.56(6) . 3
AgB Se1 La 83.84(16) 4 3
AgA Se1 La 79.22(6) 4 .
AgB Se1 La 77.91(6) . .
AgB Se1 La 83.15(16) 4 .
La Se1 La 155.96(7) 3 .
AgA Se1 La 102.6(4) 4 5
AgB Se1 La 144.5(9) . 5
AgB Se1 La 75.7(9) 4 5
La Se1 La 98.52(6) 3 5
La Se1 La 97.73(6) . 5
Ga Se2 La 88.68(6) 4_664 6_654
Ga Se2 La 86.16(6) 4_664 5_554
La Se2 La 101.22(6) 6_654 5_554
Ga Se2 La 121.11(8) 4_664 3
La Se2 La 146.25(5) 6_654 3
La Se2 La 96.62(5) 5_554 3
Ga Se3 La 116.82(5) 1_554 3_565
Ga Se3 La 116.82(5) 1_554 2_665
La Se3 La 101.22(6) 3_565 2_665
Ga Se3 La 116.82(5) 1_554 .
La Se3 La 101.22(6) 3_565 .
La Se3 La 101.22(6) 2_665 .

loop_
_geom_bond_atom_site_label_1
_geom_bond_atom_site_label_2
_geom_bond_distance
_geom_bond_site_symmetry_2
La Se2 2.9799(17) 5_565
La Se3 3.0351(16) .
La Se1 3.0487(17) 2
La Se1 3.0866(18) .
La Se2 3.0896(18) 6
La Se1 3.165(2) 6_554
La Se2 3.2143(17) 2
La AgA 3.513(3) 4
La AgB 3.701(19) .
AgA AgB 1.31(5) .
AgA AgB 1.88(5) 4_554
AgA Se1 2.352(3) 5_554
AgA Se1 2.352(3) 4_554
AgA Se1 2.352(3) 6_554
AgA AgA 3.1883(5) 4_554
AgA AgA 3.1883(5) 4
AgA La 3.513(3) 4_554
AgA La 3.513(3) 5_554
AgA La 3.513(3) 6_554
AgB AgA 1.88(5) 4
AgB Se1 2.79(3) 2
AgB Se1 2.79(3) .
AgB Se1 2.79(3) 3
AgB Se1 2.85(3) 5_554
AgB Se1 2.85(3) 4_554
AgB Se1 2.85(3) 6_554
AgB AgB 3.1883(5) 4
AgB AgB 3.1883(5) 4_554
AgB La 3.701(18) 2
Ga Se3 2.359(4) 1_556
Ga Se2 2.4079(19) 6
Ga Se2 2.4079(19) 4_665
Ga Se2 2.4079(19) 5_565
Se1 AgA 2.352(3) 4
Se1 AgB 2.85(3) 4
Se1 La 3.0487(17) 3
Se1 La 3.165(2) 5
Se2 Ga 2.4079(19) 4_664
Se2 La 2.9799(17) 6_654
Se2 La 3.0896(18) 5_554
Se2 La 3.2143(17) 3
Se3 Ga 2.359(4) 1_554
Se3 La 3.0350(16) 3_565
Se3 La 3.0350(16) 2_665
